data_1575785
loop_
_publ_author_name
'Spergen, Aswini'
'Bal, Pranav V.'
'Khan Shameer Shameem, Asif'
'Joshy, Arun'
'Nambiar, Anjana P.'
'Andrews, Alex P.'
'Sabapathi, Gokulnath'

_publ_section_title
;
 Bis-subporphyrin-like boron(iii) complexes derived from
 indolo[2,3-<i>a</i>]carbazole-based cyclic bis-BODIPYs exhibiting
 persistent helical chirality.
;
_journal_issue 41
_journal_name_full 'Chemical science'
_journal_page_first 19164
_journal_page_last 19171
_journal_paper_doi 10.1039/d5sc04279h
_journal_volume 16
_journal_year 2025
_chemical_formula_moiety 'C88 H84 N8'
_chemical_formula_sum 'C88 H84 N8'
_chemical_formula_weight 1253.63
_space_group_crystal_system triclinic
_space_group_IT_number 2
_space_group_name_Hall '-P 1'
_space_group_name_H-M_alt 'P -1'
_atom_sites_solution_hydrogens geom
_audit_creation_method SHELXL-2018/3
_audit_update_record
;
2025-04-02 deposited with the CCDC.	2025-09-16 downloaded from the CCDC.
;
_cell_angle_alpha 72.144(5)
_cell_angle_beta 88.711(5)
_cell_angle_gamma 68.682(4)
_cell_formula_units_Z 2
_cell_length_a 14.2605(18)
_cell_length_b 15.815(2)
_cell_length_c 21.051(3)
_cell_measurement_reflns_used 9959
_cell_measurement_temperature 140(2)
_cell_measurement_theta_max 26.38
_cell_measurement_theta_min 2.43
_cell_volume 4188.5(10)
_computing_cell_refinement 'APEX3/SAINT (Bruker, 2016)'
_computing_data_collection 'APEX3 (Bruker, 2016)'
_computing_data_reduction 'SAINT/XPREP (Bruker, 2016)'
_computing_molecular_graphics 'ORTEP3- 2014.1(Farrugia, 1997) '
_computing_publication_material 'SHELXL-2018/3 (Sheldrick, 2018)'
_computing_structure_refinement 'SHELXL-2018/3 (Sheldrick, 2018)'
_computing_structure_solution 'SHELXT 2018/2 (Sheldrick, 2018)'
_diffrn_ambient_temperature 140(2)
_diffrn_detector_area_resol_mean 0
_diffrn_measured_fraction_theta_full 1.000
_diffrn_measured_fraction_theta_max 1.000
_diffrn_measurement_device_type 'Bruker KAPPA APEX-II CCD'
_diffrn_measurement_method '\f and \w scans'
_diffrn_radiation_type MoK\a
_diffrn_radiation_wavelength 0.71073
_diffrn_reflns_av_R_equivalents 0.0921
_diffrn_reflns_av_unetI/netI 0.0707
_diffrn_reflns_Laue_measured_fraction_full 1.000
_diffrn_reflns_Laue_measured_fraction_max 1.000
_diffrn_reflns_limit_h_max 16
_diffrn_reflns_limit_h_min -16
_diffrn_reflns_limit_k_max 18
_diffrn_reflns_limit_k_min -18
_diffrn_reflns_limit_l_max 25
_diffrn_reflns_limit_l_min -25
_diffrn_reflns_number 110401
_diffrn_reflns_point_group_measured_fraction_full 1.000
_diffrn_reflns_point_group_measured_fraction_max 1.000
_diffrn_reflns_theta_full 25.000
_diffrn_reflns_theta_max 25.000
_diffrn_reflns_theta_min 1.021
_diffrn_source 'sealed tube'
_exptl_absorpt_coefficient_mu 0.058
_exptl_absorpt_correction_T_max 0.997
_exptl_absorpt_correction_T_min 0.994
_exptl_absorpt_correction_type multi-scan
_exptl_absorpt_process_details 'SADABS (Bruker, 2016)'
_exptl_crystal_colour blue
_exptl_crystal_density_diffrn 0.994
_exptl_crystal_density_meas 0.994
_exptl_crystal_density_method NONE
_exptl_crystal_description block
_exptl_crystal_F_000 1336
_exptl_crystal_size_max 0.095
_exptl_crystal_size_mid 0.085
_exptl_crystal_size_min 0.068
_refine_diff_density_max 0.223
_refine_diff_density_min -0.266
_refine_diff_density_rms 0.042
_refine_ls_extinction_method none
_refine_ls_goodness_of_fit_ref 1.027
_refine_ls_hydrogen_treatment constr
_refine_ls_matrix_type full
_refine_ls_number_parameters 938
_refine_ls_number_reflns 14750
_refine_ls_number_restraints 547
_refine_ls_restrained_S_all 1.010
_refine_ls_R_factor_all 0.1057
_refine_ls_R_factor_gt 0.0535
_refine_ls_shift/su_max 0.030
_refine_ls_shift/su_mean 0.000
_refine_ls_structure_factor_coef Fsqd
_refine_ls_weighting_details 'w=1/[\s^2^(Fo^2^)+(0.0542P)^2^+2.0971P] where P=(Fo^2^+2Fc^2^)/3'
_refine_ls_weighting_scheme calc
_refine_ls_wR_factor_gt 0.1223
_refine_ls_wR_factor_ref 0.1522
_reflns_Friedel_coverage 0.000
_reflns_number_gt 8929
_reflns_number_total 14750
_reflns_threshold_expression 'I > 2\s(I)'
_cod_data_source_file d5sc04279h2.cif
_cod_data_source_block shelx
_cod_depositor_comments 'Adding full bibliography for 1575785--1575787.cif.'
_cod_original_cell_volume 4188.6(9)
_cod_database_code 1575785
_shelx_shelxl_version_number 2018/3
_shelx_space_group_comment
;
The symmetry employed for this shelxl refinement is uniquely defined
by the following loop, which should always be used as a source of
symmetry information in preference to the above space-group names.
They are only intended as comments.
;
_shelx_estimated_absorpt_t_min 0.994
_shelx_estimated_absorpt_t_max 0.996

loop_
_space_group_symop_operation_xyz
'x, y, z'
'-x, -y, -z'

loop_
_atom_site_label
_atom_site_type_symbol
_atom_site_fract_x
_atom_site_fract_y
_atom_site_fract_z
_atom_site_U_iso_or_equiv
_atom_site_adp_type
_atom_site_occupancy
_atom_site_site_symmetry_order
_atom_site_calc_flag
_atom_site_refinement_flags_posn
_atom_site_refinement_flags_adp
_atom_site_refinement_flags_occupancy
_atom_site_disorder_assembly
_atom_site_disorder_group
C1 C 0.42663(18) 0.87659(17) 0.87299(12) 0.0286(6) Uani 1 1 d . U . . .
C2 C 0.47537(18) 0.83447(17) 0.93830(12) 0.0294(6) Uani 1 1 d . U . . .
C3 C 0.55706(18) 0.74657(17) 0.94010(12) 0.0294(6) Uani 1 1 d . U . . .
C4 C 0.55449(18) 0.74107(17) 0.87463(12) 0.0287(6) Uani 1 1 d . U . . .
C5 C 0.62692(18) 0.66296(17) 0.86096(12) 0.0285(6) Uani 1 1 d . U . . .
C6 C 0.69461(18) 0.58937(17) 0.91368(12) 0.0286(6) Uani 1 1 d . U . . .
C7 C 0.69585(19) 0.59547(18) 0.97895(13) 0.0338(6) Uani 1 1 d . U . . .
H7 H 0.743280 0.545301 1.013896 0.041 Uiso 1 1 calc R U . . .
C8 C 0.62838(19) 0.67402(18) 0.99166(13) 0.0341(6) Uani 1 1 d . U . . .
H8 H 0.629748 0.679511 1.035294 0.041 Uiso 1 1 calc R U . . .
C9 C 0.75346(18) 0.51644(17) 0.88528(12) 0.0280(6) Uani 1 1 d . U . . .
C10 C 0.72240(18) 0.55245(16) 0.81600(12) 0.0267(6) Uani 1 1 d . U . . .
C11 C 0.76662(18) 0.49819(17) 0.77418(12) 0.0280(6) Uani 1 1 d . U . . .
C12 C 0.83746(19) 0.40596(18) 0.80532(13) 0.0329(6) Uani 1 1 d . U . . .
H12 H 0.866015 0.366704 0.778133 0.039 Uiso 1 1 calc R U . . .
C13 C 0.86911(19) 0.36765(18) 0.87428(13) 0.0339(6) Uani 1 1 d . U . . .
C14 C 0.82694(18) 0.42530(18) 0.91354(13) 0.0324(6) Uani 1 1 d . U . . .
H14 H 0.848388 0.402420 0.960149 0.039 Uiso 1 1 calc R U . . .
C15 C 0.75126(18) 0.53541(17) 0.70078(12) 0.0284(6) Uani 1 1 d . U . . .
C16 C 0.7606(2) 0.61706(18) 0.65722(13) 0.0358(6) Uani 1 1 d . U . . .
H16 H 0.762506 0.669998 0.668786 0.043 Uiso 1 1 calc R U . . .
C17 C 0.7668(2) 0.60765(18) 0.59339(13) 0.0350(6) Uani 1 1 d . U . . .
H17 H 0.775251 0.652465 0.553967 0.042 Uiso 1 1 calc R U . . .
C18 C 0.75850(18) 0.52200(18) 0.59741(12) 0.0300(6) Uani 1 1 d . U . . .
C19 C 0.76391(18) 0.47546(18) 0.54780(12) 0.0305(6) Uani 1 1 d . U . . .
C20 C 0.73674(19) 0.39847(19) 0.55689(13) 0.0345(6) Uani 1 1 d . U . . .
C21 C 0.7566(2) 0.3391(2) 0.51443(15) 0.0470(8) Uani 1 1 d . U . . .
H21 H 0.785602 0.349252 0.473038 0.056 Uiso 1 1 calc R U . . .
C22 C 0.7263(2) 0.2668(2) 0.54450(14) 0.0454(7) Uani 1 1 d . U . . .
H22 H 0.731591 0.214683 0.529252 0.054 Uiso 1 1 calc R U . . .
C23 C 0.68390(19) 0.28346(19) 0.60462(13) 0.0354(6) Uani 1 1 d . U . . .
C24 C 0.63900(19) 0.22392(18) 0.65125(13) 0.0340(6) Uani 1 1 d . U . . .
C25 C 0.6665(2) 0.12754(19) 0.65621(14) 0.0401(7) Uani 1 1 d . U . . .
H25 H 0.716685 0.102404 0.629367 0.048 Uiso 1 1 calc R U . . .
C26 C 0.6251(2) 0.06632(18) 0.69787(15) 0.0401(7) Uani 1 1 d . U . . .
C27 C 0.5508(2) 0.10326(18) 0.73656(14) 0.0376(7) Uani 1 1 d . U . . .
H27 H 0.520460 0.063231 0.765056 0.045 Uiso 1 1 calc R U . . .
C28 C 0.52059(19) 0.19860(17) 0.73379(13) 0.0320(6) Uani 1 1 d . U . . .
C29 C 0.56473(19) 0.25833(17) 0.69139(13) 0.0309(6) Uani 1 1 d . U . . .
C30 C 0.43999(19) 0.35164(17) 0.73501(12) 0.0304(6) Uani 1 1 d . U . . .
C31 C 0.44178(19) 0.25827(17) 0.76324(13) 0.0311(6) Uani 1 1 d . U . . .
C32 C 0.3738(2) 0.23889(18) 0.80914(13) 0.0351(6) Uani 1 1 d . U . . .
H32 H 0.377491 0.174972 0.829005 0.042 Uiso 1 1 calc R U . . .
C33 C 0.30175(19) 0.31252(17) 0.82539(13) 0.0339(6) Uani 1 1 d . U . . .
H33 H 0.256282 0.299643 0.857174 0.041 Uiso 1 1 calc R U . . .
C34 C 0.29569(19) 0.40733(17) 0.79460(13) 0.0319(6) Uani 1 1 d . U . . .
C35 C 0.36442(19) 0.42694(17) 0.74946(13) 0.0311(6) Uani 1 1 d . U . . .
C36 C 0.22683(19) 0.49891(17) 0.79757(13) 0.0309(6) Uani 1 1 d . U . . .
C37 C 0.25724(19) 0.56927(17) 0.75381(12) 0.0300(6) Uani 1 1 d . U . . .
C38 C 0.20532(19) 0.66668(17) 0.74522(12) 0.0285(6) Uani 1 1 d . U . . .
C39 C 0.12199(19) 0.68990(17) 0.78134(12) 0.0307(6) Uani 1 1 d . U . . .
H39 H 0.086206 0.755488 0.776865 0.037 Uiso 1 1 calc R U . . .
C40 C 0.08789(18) 0.62176(17) 0.82403(12) 0.0299(6) Uani 1 1 d . U . . .
C41 C 0.14201(19) 0.52596(18) 0.83179(13) 0.0325(6) Uani 1 1 d . U . . .
H41 H 0.121027 0.478320 0.860727 0.039 Uiso 1 1 calc R U . . .
C42 C 0.22944(18) 0.74174(16) 0.69572(12) 0.0291(6) Uani 1 1 d . U . . .
C43 C 0.2519(2) 0.75046(18) 0.63089(13) 0.0357(6) Uani 1 1 d . U . . .
H43 H 0.268435 0.701364 0.610749 0.043 Uiso 1 1 calc R U . . .
C44 C 0.2464(2) 0.84376(18) 0.59976(13) 0.0367(6) Uani 1 1 d . U . . .
H44 H 0.255308 0.870218 0.554082 0.044 Uiso 1 1 calc R U . . .
C45 C 0.22569(19) 0.89113(17) 0.64648(12) 0.0295(6) Uani 1 1 d . U . . .
C46 C 0.20831(18) 0.98990(17) 0.63880(12) 0.0294(6) Uani 1 1 d . U . . .
C47 C 0.23138(19) 1.01851(17) 0.68922(12) 0.0303(6) Uani 1 1 d . U . . .
C48 C 0.1991(2) 1.11550(18) 0.69171(13) 0.0366(7) Uani 1 1 d . U . . .
H48 H 0.160906 1.172686 0.657018 0.044 Uiso 1 1 calc R U . . .
C49 C 0.2337(2) 1.10878(18) 0.75257(13) 0.0370(7) Uani 1 1 d . U . . .
H49 H 0.223085 1.160116 0.769806 0.044 Uiso 1 1 calc R U . . .
C50 C 0.29067(19) 1.00729(17) 0.78707(13) 0.0307(6) Uani 1 1 d . U . . .
C51 C 0.34428(18) 0.96515(17) 0.85398(12) 0.0294(6) Uani 1 1 d . U . . .
C52 C 0.31426(19) 1.00777(17) 0.90380(12) 0.0312(6) Uani 1 1 d . U . . .
H52 H 0.259835 1.068260 0.892142 0.037 Uiso 1 1 calc R U . . .
C53 C 0.35959(19) 0.96673(17) 0.97025(12) 0.0310(6) Uani 1 1 d . U . . .
C54 C 0.44045(19) 0.87933(17) 0.98672(13) 0.0327(6) Uani 1 1 d . U . . .
H54 H 0.472366 0.849703 1.031317 0.039 Uiso 1 1 calc R U . . .
C55 C 0.3161(2) 1.01534(18) 1.02263(13) 0.0378(7) Uani 1 1 d . U . . .
C56 C 0.2173(2) 1.0001(2) 1.04061(16) 0.0576(9) Uani 1 1 d . U . . .
H56A H 0.231887 0.931533 1.061330 0.086 Uiso 1 1 calc R U . . .
H56B H 0.170862 1.025004 0.999811 0.086 Uiso 1 1 calc R U . . .
H56C H 0.186133 1.034130 1.072169 0.086 Uiso 1 1 calc R U . . .
C57 C 0.2943(2) 1.12290(19) 0.99539(15) 0.0486(8) Uani 1 1 d . U . . .
H57A H 0.269659 1.151874 1.030548 0.073 Uiso 1 1 calc R U . . .
H57B H 0.242734 1.152844 0.956874 0.073 Uiso 1 1 calc R U . . .
H57C H 0.356497 1.132827 0.981312 0.073 Uiso 1 1 calc R U . . .
C58 C 0.3888(3) 0.9737(2) 1.08633(15) 0.0628(10) Uani 1 1 d . U . . .
H58A H 0.397742 0.906462 1.107997 0.094 Uiso 1 1 calc R U . . .
H58B H 0.360948 1.010095 1.117103 0.094 Uiso 1 1 calc R U . . .
H58C H 0.454349 0.977660 1.074782 0.094 Uiso 1 1 calc R U . . .
C60 C 0.9454(2) 0.2655(2) 0.90441(15) 0.0461(8) Uani 1 1 d . U . . .
C63 C 0.6564(3) -0.0376(2) 0.69961(19) 0.0596(9) Uani 1 1 d . U . . .
C67 C -0.0121(2) 0.65201(18) 0.85501(13) 0.0352(6) Uani 1 1 d . U . . .
C68 C -0.0441(2) 0.7538(2) 0.85870(16) 0.0507(8) Uani 1 1 d . U . . .
H68A H 0.010627 0.758559 0.883027 0.076 Uiso 1 1 calc R U . . .
H68B H -0.105082 0.768336 0.882230 0.076 Uiso 1 1 calc R U . . .
H68C H -0.058151 0.799645 0.813194 0.076 Uiso 1 1 calc R U . . .
C69 C -0.0065(2) 0.5839(2) 0.92482(14) 0.0529(8) Uani 1 1 d . U . . .
H69A H 0.005941 0.519856 0.922296 0.079 Uiso 1 1 calc R U . . .
H69B H -0.070623 0.606854 0.943898 0.079 Uiso 1 1 calc R U . . .
H69C H 0.048723 0.580786 0.953381 0.079 Uiso 1 1 calc R U . . .
C70 C -0.0940(2) 0.6501(2) 0.81037(15) 0.0504(8) Uani 1 1 d . U . . .
H70A H -0.099019 0.694038 0.765013 0.076 Uiso 1 1 calc R U . . .
H70B H -0.159153 0.669961 0.828908 0.076 Uiso 1 1 calc R U . . .
H70C H -0.076348 0.584922 0.808601 0.076 Uiso 1 1 calc R U . . .
C71 C 0.8103(2) 0.50725(19) 0.48486(13) 0.0331(6) Uani 1 1 d . U . . .
C72 C 0.7530(2) 0.5860(2) 0.42996(13) 0.0405(7) Uani 1 1 d . U . . .
C73 C 0.7977(2) 0.6069(2) 0.37124(14) 0.0485(8) Uani 1 1 d . U . . .
H73 H 0.759173 0.659937 0.333955 0.058 Uiso 1 1 calc R U . . .
C74 C 0.8962(2) 0.5535(2) 0.36477(14) 0.0503(8) Uani 1 1 d . U . . .
C75 C 0.9517(2) 0.4774(2) 0.41946(15) 0.0479(8) Uani 1 1 d . U . . .
H75 H 1.019827 0.440630 0.415713 0.058 Uiso 1 1 calc R U . . .
C76 C 0.9112(2) 0.4524(2) 0.48001(13) 0.0371(7) Uani 1 1 d . U . . .
C77 C 0.6442(2) 0.6453(2) 0.43367(15) 0.0553(8) Uani 1 1 d . U . . .
H77A H 0.618003 0.698533 0.391620 0.083 Uiso 1 1 calc R U . . .
H77B H 0.639985 0.670838 0.471056 0.083 Uiso 1 1 calc R U . . .
H77C H 0.603780 0.605215 0.440752 0.083 Uiso 1 1 calc R U . . .
C78 C 0.9437(3) 0.5785(3) 0.30021(16) 0.0782(12) Uani 1 1 d . U . . .
H78A H 0.949717 0.640674 0.292276 0.117 Uiso 1 1 calc R U . . .
H78B H 0.901166 0.582049 0.262847 0.117 Uiso 1 1 calc R U . . .
H78C H 1.011067 0.529167 0.303669 0.117 Uiso 1 1 calc R U . . .
C79 C 0.9752(2) 0.3672(2) 0.53764(14) 0.0473(8) Uani 1 1 d . U . . .
H79A H 0.958483 0.380046 0.580004 0.071 Uiso 1 1 calc R U . . .
H79B H 1.046923 0.355523 0.532620 0.071 Uiso 1 1 calc R U . . .
H79C H 0.961905 0.310564 0.537721 0.071 Uiso 1 1 calc R U . . .
C80 C 0.15886(19) 1.06062(17) 0.57222(12) 0.0298(6) Uani 1 1 d . U . . .
C81 C 0.0588(2) 1.07646(18) 0.55273(13) 0.0329(6) Uani 1 1 d . U . . .
C82 C 0.0144(2) 1.14092(19) 0.49015(14) 0.0398(7) Uani 1 1 d . U . . .
H82 H -0.053664 1.152456 0.477244 0.048 Uiso 1 1 calc R U . . .
C83 C 0.0650(2) 1.18910(18) 0.44574(13) 0.0382(7) Uani 1 1 d . U . . .
C84 C 0.1630(2) 1.17211(18) 0.46606(13) 0.0383(7) Uani 1 1 d . U . . .
H84 H 0.199008 1.204553 0.436155 0.046 Uiso 1 1 calc R U . . .
C85 C 0.2118(2) 1.10922(18) 0.52876(13) 0.0343(6) Uani 1 1 d . U . . .
C86 C 0.3195(2) 1.0943(2) 0.54664(16) 0.0570(9) Uani 1 1 d . U . . .
H86A H 0.320573 1.133200 0.574806 0.086 Uiso 1 1 calc R U . . .
H86B H 0.350848 1.113546 0.505543 0.086 Uiso 1 1 calc R U . . .
H86C H 0.357343 1.026501 0.571221 0.086 Uiso 1 1 calc R U . . .
C87 C -0.0017(2) 1.0269(2) 0.59772(15) 0.0504(8) Uani 1 1 d . U . . .
H87A H -0.074013 1.064582 0.584580 0.076 Uiso 1 1 calc R U . . .
H87B H 0.014712 1.020672 0.644301 0.076 Uiso 1 1 calc R U . . .
H87C H 0.014795 0.963111 0.593632 0.076 Uiso 1 1 calc R U . . .
C88 C 0.0148(2) 1.2567(2) 0.37755(14) 0.0561(9) Uani 1 1 d . U . . .
H88A H 0.006982 1.220061 0.349406 0.084 Uiso 1 1 calc R U . . .
H88B H 0.056631 1.292983 0.356655 0.084 Uiso 1 1 calc R U . . .
H88C H -0.051919 1.301192 0.382180 0.084 Uiso 1 1 calc R U . . .
N1 N 0.47536(15) 0.81984(14) 0.83469(10) 0.0307(5) Uani 1 1 d . . . . .
H1 H 0.458803 0.831802 0.791927 0.037 Uiso 1 1 calc R U . . .
N2 N 0.64670(15) 0.64220(14) 0.80129(10) 0.0302(5) Uani 1 1 d . . . . .
H2 H 0.616308 0.679687 0.761198 0.036 Uiso 1 1 calc R U . . .
N3 N 0.74843(15) 0.47955(14) 0.66350(10) 0.0297(5) Uani 1 1 d . . . . .
H3 H 0.741191 0.424163 0.679376 0.036 Uiso 1 1 calc R U . . .
N4 N 0.69042(16) 0.36159(15) 0.61218(10) 0.0339(5) Uani 1 1 d . . . . .
N5 N 0.51596(15) 0.35092(14) 0.69272(10) 0.0323(5) Uani 1 1 d . . . . .
H5 H 0.530644 0.400808 0.670531 0.039 Uiso 1 1 calc R U . . .
N6 N 0.34048(16) 0.52487(14) 0.72448(10) 0.0331(5) Uani 1 1 d . . . . .
H6 H 0.372753 0.553901 0.694970 0.040 Uiso 1 1 calc R U . . .
N7 N 0.21683(15) 0.82674(13) 0.70498(10) 0.0307(5) Uani 1 1 d . . . . .
H7A H 0.204689 0.838683 0.743149 0.037 Uiso 1 1 calc R U . . .
N8 N 0.28917(15) 0.95428(14) 0.74944(10) 0.0318(5) Uani 1 1 d . . . . .
C59 C 1.0301(5) 0.2396(6) 0.8597(4) 0.0424(17) Uani 0.662(8) 1 d . . P A 1
H59A H 1.067119 0.282540 0.853856 0.064 Uiso 1 1 calc R U . A 1
H59B H 1.000947 0.246485 0.815841 0.064 Uiso 1 1 calc R U . A 1
H59C H 1.076641 0.173208 0.880751 0.064 Uiso 1 1 calc R U . A 1
C61 C 0.8863(4) 0.1974(3) 0.9088(3) 0.0459(15) Uani 0.662(8) 1 d . . P A 1
H61A H 0.855765 0.209749 0.864002 0.069 Uiso 1 1 calc R U . A 1
H61B H 0.833094 0.209421 0.938858 0.069 Uiso 1 1 calc R U . A 1
H61C H 0.933312 0.130468 0.926235 0.069 Uiso 1 1 calc R U . A 1
C62 C 0.9879(5) 0.2459(4) 0.9742(2) 0.0458(16) Uani 0.662(8) 1 d . . P A 1
H62A H 1.036707 0.179717 0.991351 0.069 Uiso 1 1 calc R U . A 1
H62B H 0.932919 0.255210 1.003265 0.069 Uiso 1 1 calc R U . A 1
H62C H 1.021849 0.289984 0.973629 0.069 Uiso 1 1 calc R U . A 1
C64 C 0.6782(4) -0.1057(3) 0.7772(3) 0.0472(16) Uani 0.662(8) 1 d . . P A 1
H64A H 0.698233 -0.172675 0.779007 0.071 Uiso 1 1 calc R U . A 1
H64B H 0.616745 -0.087387 0.799806 0.071 Uiso 1 1 calc R U . A 1
H64C H 0.732765 -0.098202 0.799572 0.071 Uiso 1 1 calc R U . A 1
C65 C 0.5660(5) -0.0525(4) 0.6749(3) 0.076(2) Uani 0.662(8) 1 d . . P A 1
H65A H 0.544415 -0.012608 0.627976 0.113 Uiso 1 1 calc R U . A 1
H65B H 0.510311 -0.034331 0.702314 0.113 Uiso 1 1 calc R U . A 1
H65C H 0.585078 -0.120036 0.678663 0.113 Uiso 1 1 calc R U . A 1
C66 C 0.7485(9) -0.0756(8) 0.6696(6) 0.078(4) Uani 0.662(8) 1 d . . P A 1
H66A H 0.766036 -0.144353 0.678155 0.117 Uiso 1 1 calc R U . A 1
H66B H 0.803668 -0.065721 0.689367 0.117 Uiso 1 1 calc R U . A 1
H66C H 0.738006 -0.042536 0.621157 0.117 Uiso 1 1 calc R U . A 1
C59' C 1.006(3) 0.230(2) 0.8611(15) 0.24(2) Uani 0.338(8) 1 d . . P A 2
C61' C 0.9195(17) 0.2073(13) 0.9568(15) 0.174(13) Uani 0.338(8) 1 d . . P A 2
C62' C 1.0437(17) 0.2838(19) 0.9395(18) 0.228(17) Uani 0.338(8) 1 d . U P A 2
C64' C 0.6156(14) -0.0910(9) 0.7376(7) 0.087(5) Uani 0.338(8) 1 d . . P A 2
C65' C 0.6233(10) -0.0218(8) 0.6132(7) 0.081(5) Uani 0.338(8) 1 d . . P A 2
C66' C 0.775(2) -0.0722(18) 0.6912(17) 0.124(12) Uani 0.338(8) 1 d . . P A 2

loop_
_atom_site_aniso_label
_atom_site_aniso_U_11
_atom_site_aniso_U_22
_atom_site_aniso_U_33
_atom_site_aniso_U_23
_atom_site_aniso_U_13
_atom_site_aniso_U_12
C1 0.0310(14) 0.0271(13) 0.0275(14) -0.0105(11) 0.0007(11) -0.0092(11)
C2 0.0293(14) 0.0305(14) 0.0292(14) -0.0111(12) 0.0017(11) -0.0106(11)
C3 0.0307(14) 0.0274(14) 0.0292(14) -0.0104(11) 0.0009(11) -0.0087(11)
C4 0.0263(14) 0.0291(14) 0.0293(14) -0.0096(11) 0.0000(11) -0.0084(11)
C5 0.0300(14) 0.0295(14) 0.0280(14) -0.0113(11) 0.0027(11) -0.0115(12)
C6 0.0271(14) 0.0304(14) 0.0279(14) -0.0102(11) 0.0025(11) -0.0096(11)
C7 0.0300(14) 0.0344(15) 0.0294(15) -0.0103(12) -0.0035(12) -0.0034(12)
C8 0.0364(15) 0.0350(15) 0.0283(15) -0.0138(12) -0.0004(12) -0.0072(13)
C9 0.0271(14) 0.0308(14) 0.0280(14) -0.0123(11) 0.0021(11) -0.0106(11)
C10 0.0245(13) 0.0267(13) 0.0294(14) -0.0100(11) 0.0010(11) -0.0092(11)
C11 0.0265(14) 0.0329(14) 0.0277(14) -0.0120(12) 0.0019(11) -0.0127(12)
C12 0.0315(15) 0.0341(15) 0.0338(15) -0.0157(12) 0.0039(12) -0.0092(12)
C13 0.0336(15) 0.0319(14) 0.0336(15) -0.0116(12) 0.0024(12) -0.0082(12)
C14 0.0309(14) 0.0352(15) 0.0281(14) -0.0097(12) -0.0018(12) -0.0089(12)
C15 0.0254(13) 0.0306(14) 0.0298(14) -0.0150(12) 0.0013(11) -0.0068(11)
C16 0.0417(16) 0.0285(14) 0.0371(16) -0.0133(13) 0.0009(13) -0.0105(12)
C17 0.0420(16) 0.0341(15) 0.0260(14) -0.0080(12) 0.0029(12) -0.0126(13)
C18 0.0304(14) 0.0347(15) 0.0232(14) -0.0088(12) 0.0035(11) -0.0106(12)
C19 0.0240(13) 0.0368(15) 0.0274(14) -0.0099(12) 0.0010(11) -0.0079(12)
C20 0.0345(15) 0.0437(16) 0.0304(15) -0.0179(13) 0.0058(12) -0.0158(13)
C21 0.0521(19) 0.065(2) 0.0411(18) -0.0317(16) 0.0143(15) -0.0306(16)
C22 0.0535(19) 0.0519(18) 0.0483(18) -0.0334(16) 0.0122(15) -0.0257(16)
C23 0.0320(15) 0.0379(16) 0.0388(16) -0.0188(13) 0.0032(12) -0.0104(13)
C24 0.0328(15) 0.0336(15) 0.0380(16) -0.0152(13) 0.0010(12) -0.0119(12)
C25 0.0333(15) 0.0375(16) 0.0497(18) -0.0209(14) 0.0018(13) -0.0075(13)
C26 0.0399(16) 0.0270(14) 0.0512(18) -0.0148(13) -0.0012(14) -0.0078(13)
C27 0.0384(16) 0.0266(14) 0.0438(17) -0.0089(13) -0.0044(13) -0.0093(12)
C28 0.0313(14) 0.0284(14) 0.0335(15) -0.0066(12) -0.0041(12) -0.0106(12)
C29 0.0320(14) 0.0293(14) 0.0322(15) -0.0110(12) -0.0011(12) -0.0110(12)
C30 0.0327(15) 0.0276(14) 0.0321(15) -0.0081(12) 0.0032(12) -0.0139(12)
C31 0.0303(14) 0.0283(14) 0.0344(15) -0.0094(12) 0.0009(12) -0.0112(12)
C32 0.0397(16) 0.0222(13) 0.0406(16) -0.0058(12) -0.0001(13) -0.0115(12)
C33 0.0341(15) 0.0312(15) 0.0355(15) -0.0069(12) 0.0049(12) -0.0146(12)
C34 0.0346(15) 0.0279(14) 0.0345(15) -0.0089(12) 0.0013(12) -0.0140(12)
C35 0.0330(15) 0.0234(14) 0.0382(15) -0.0092(12) 0.0034(12) -0.0126(12)
C36 0.0342(15) 0.0266(14) 0.0331(15) -0.0101(12) 0.0013(12) -0.0120(12)
C37 0.0315(14) 0.0273(14) 0.0321(15) -0.0095(12) 0.0036(12) -0.0121(12)
C38 0.0336(14) 0.0285(14) 0.0280(14) -0.0113(11) 0.0035(12) -0.0150(12)
C39 0.0323(15) 0.0263(14) 0.0319(15) -0.0096(12) 0.0005(12) -0.0088(12)
C40 0.0303(14) 0.0324(14) 0.0255(14) -0.0088(11) 0.0021(11) -0.0105(12)
C41 0.0359(15) 0.0320(15) 0.0318(15) -0.0075(12) 0.0045(12) -0.0175(12)
C42 0.0317(14) 0.0233(13) 0.0333(15) -0.0100(11) 0.0017(12) -0.0108(11)
C43 0.0470(17) 0.0325(15) 0.0327(15) -0.0162(12) 0.0098(13) -0.0163(13)
C44 0.0499(17) 0.0342(15) 0.0276(15) -0.0088(12) 0.0036(13) -0.0183(13)
C45 0.0369(15) 0.0271(14) 0.0253(14) -0.0056(11) 0.0002(12) -0.0148(12)
C46 0.0316(14) 0.0272(13) 0.0277(14) -0.0060(11) 0.0011(11) -0.0114(11)
C47 0.0350(15) 0.0249(13) 0.0274(14) -0.0041(11) -0.0034(12) -0.0105(12)
C48 0.0434(16) 0.0239(14) 0.0366(16) -0.0055(12) -0.0094(13) -0.0085(12)
C49 0.0454(17) 0.0245(14) 0.0394(17) -0.0115(12) -0.0069(13) -0.0094(12)
C50 0.0305(14) 0.0291(14) 0.0334(15) -0.0111(12) -0.0004(12) -0.0113(12)
C51 0.0313(14) 0.0291(14) 0.0273(14) -0.0086(11) -0.0010(11) -0.0112(12)
C52 0.0294(14) 0.0270(14) 0.0347(15) -0.0115(12) -0.0019(12) -0.0061(11)
C53 0.0313(14) 0.0294(14) 0.0319(15) -0.0114(12) 0.0004(12) -0.0094(12)
C54 0.0334(15) 0.0328(14) 0.0298(15) -0.0114(12) -0.0025(12) -0.0087(12)
C55 0.0375(16) 0.0349(15) 0.0345(16) -0.0140(13) -0.0005(13) -0.0038(13)
C56 0.060(2) 0.056(2) 0.058(2) -0.0224(17) 0.0237(17) -0.0207(17)
C57 0.058(2) 0.0407(17) 0.0489(19) -0.0238(15) 0.0018(15) -0.0128(15)
C58 0.069(2) 0.062(2) 0.0394(18) -0.0291(17) -0.0081(16) 0.0070(18)
C60 0.0513(18) 0.0360(16) 0.0333(16) -0.0094(13) 0.0036(14) 0.0019(14)
C63 0.054(2) 0.0341(18) 0.091(3) -0.0324(19) 0.000(2) -0.0063(16)
C67 0.0350(15) 0.0356(15) 0.0316(15) -0.0070(12) 0.0064(12) -0.0126(12)
C68 0.0468(18) 0.0509(19) 0.057(2) -0.0233(16) 0.0177(16) -0.0164(15)
C69 0.0523(19) 0.0532(19) 0.0387(18) -0.0079(15) 0.0121(15) -0.0097(16)
C70 0.0369(17) 0.061(2) 0.054(2) -0.0163(16) 0.0043(15) -0.0204(15)
C71 0.0359(15) 0.0431(16) 0.0275(15) -0.0156(13) 0.0055(12) -0.0195(13)
C72 0.0401(16) 0.0537(18) 0.0292(16) -0.0114(14) 0.0010(13) -0.0206(14)
C73 0.0508(19) 0.069(2) 0.0256(16) -0.0071(15) -0.0019(14) -0.0285(17)
C74 0.053(2) 0.082(2) 0.0318(17) -0.0224(17) 0.0116(15) -0.0407(18)
C75 0.0376(17) 0.073(2) 0.0459(19) -0.0311(17) 0.0140(15) -0.0257(16)
C76 0.0381(16) 0.0495(17) 0.0324(16) -0.0197(13) 0.0074(13) -0.0209(14)
C77 0.0440(19) 0.067(2) 0.0406(18) -0.0076(16) -0.0033(15) -0.0120(16)
C78 0.075(3) 0.130(3) 0.043(2) -0.023(2) 0.0207(19) -0.057(3)
C79 0.0422(17) 0.0526(19) 0.0488(19) -0.0225(16) 0.0056(15) -0.0145(15)
C80 0.0375(15) 0.0271(13) 0.0262(14) -0.0090(11) -0.0001(12) -0.0131(12)
C81 0.0389(16) 0.0323(14) 0.0293(15) -0.0115(12) 0.0014(12) -0.0138(12)
C82 0.0360(16) 0.0447(17) 0.0369(17) -0.0169(14) -0.0043(13) -0.0094(13)
C83 0.0477(18) 0.0331(15) 0.0264(15) -0.0095(12) -0.0038(13) -0.0065(13)
C84 0.0520(18) 0.0307(15) 0.0308(15) -0.0068(12) 0.0045(14) -0.0165(13)
C85 0.0414(16) 0.0293(14) 0.0315(15) -0.0076(12) -0.0008(13) -0.0141(12)
C86 0.0489(19) 0.069(2) 0.052(2) -0.0022(17) -0.0019(16) -0.0336(17)
C87 0.0451(18) 0.058(2) 0.0505(19) -0.0140(16) 0.0048(15) -0.0247(16)
C88 0.061(2) 0.054(2) 0.0370(18) -0.0034(15) -0.0056(16) -0.0114(17)
N1 0.0350(12) 0.0289(12) 0.0241(11) -0.0097(10) -0.0011(10) -0.0061(10)
N2 0.0333(12) 0.0286(11) 0.0214(11) -0.0081(9) -0.0023(9) -0.0031(10)
N3 0.0332(12) 0.0277(11) 0.0288(12) -0.0098(10) 0.0036(10) -0.0115(10)
N4 0.0356(13) 0.0367(13) 0.0315(13) -0.0137(10) 0.0040(10) -0.0135(10)
N5 0.0342(12) 0.0241(11) 0.0377(13) -0.0093(10) 0.0087(10) -0.0106(10)
N6 0.0374(13) 0.0264(12) 0.0371(13) -0.0103(10) 0.0111(10) -0.0141(10)
N7 0.0422(13) 0.0260(11) 0.0246(12) -0.0095(9) 0.0026(10) -0.0124(10)
N8 0.0372(13) 0.0280(12) 0.0282(12) -0.0070(10) -0.0028(10) -0.0113(10)
C59 0.020(2) 0.045(4) 0.042(4) -0.012(3) 0.002(2) 0.010(3)
C61 0.049(3) 0.024(2) 0.058(4) -0.010(2) 0.002(3) -0.008(2)
C62 0.040(3) 0.040(3) 0.031(3) -0.008(2) -0.007(2) 0.012(2)
C64 0.048(3) 0.020(2) 0.065(4) -0.013(2) 0.003(3) -0.003(2)
C65 0.094(5) 0.045(3) 0.099(6) -0.034(4) -0.012(4) -0.028(3)
C66 0.112(9) 0.040(4) 0.094(6) -0.037(4) 0.060(7) -0.032(5)
C59' 0.26(4) 0.13(2) 0.092(18) 0.057(14) 0.09(2) 0.10(2)
C61' 0.119(18) 0.076(12) 0.22(3) 0.033(16) 0.052(19) 0.013(12)
C62' 0.107(16) 0.20(2) 0.35(4) -0.17(3) -0.13(2) 0.055(14)
C64' 0.138(15) 0.051(7) 0.077(11) -0.012(7) 0.023(11) -0.047(9)
C65' 0.097(10) 0.074(8) 0.093(10) -0.056(7) 0.008(8) -0.030(7)
C66' 0.093(13) 0.031(9) 0.22(3) -0.047(12) -0.006(15) 0.011(8)

loop_
_atom_type_symbol
_atom_type_description
_atom_type_scat_dispersion_real
_atom_type_scat_dispersion_imag
_atom_type_scat_source
C C 0.0033 0.0016 'International Tables Vol C Tables 4.2.6.8 and 6.1.1.4'
H H 0.0000 0.0000 'International Tables Vol C Tables 4.2.6.8 and 6.1.1.4'
N N 0.0061 0.0033 'International Tables Vol C Tables 4.2.6.8 and 6.1.1.4'

loop_
_geom_angle_atom_site_label_1
_geom_angle_atom_site_label_2
_geom_angle_atom_site_label_3
_geom_angle
_geom_angle_site_symmetry_1
_geom_angle_site_symmetry_3
_geom_angle_publ_flag
N1 C1 C2 108.9(2) . . ?
N1 C1 C51 129.5(2) . . ?
C2 C1 C51 121.5(2) . . ?
C54 C2 C1 119.8(2) . . ?
C54 C2 C3 133.0(2) . . ?
C1 C2 C3 107.2(2) . . ?
C8 C3 C4 121.3(2) . . ?
C8 C3 C2 132.8(2) . . ?
C4 C3 C2 105.9(2) . . ?
N1 C4 C5 132.0(2) . . ?
N1 C4 C3 109.3(2) . . ?
C5 C4 C3 118.8(2) . . ?
N2 C5 C4 131.3(2) . . ?
N2 C5 C6 109.8(2) . . ?
C4 C5 C6 119.0(2) . . ?
C5 C6 C7 121.5(2) . . ?
C5 C6 C9 106.0(2) . . ?
C7 C6 C9 132.5(2) . . ?
C8 C7 C6 119.5(2) . . ?
C7 C8 C3 119.8(2) . . ?
C14 C9 C10 120.6(2) . . ?
C14 C9 C6 132.5(2) . . ?
C10 C9 C6 106.9(2) . . ?
N2 C10 C11 130.3(2) . . ?
N2 C10 C9 109.1(2) . . ?
C11 C10 C9 120.6(2) . . ?
C12 C11 C10 116.6(2) . . ?
C12 C11 C15 118.9(2) . . ?
C10 C11 C15 124.2(2) . . ?
C11 C12 C13 124.1(2) . . ?
C14 C13 C12 117.6(2) . . ?
C14 C13 C60 121.7(2) . . ?
C12 C13 C60 120.7(2) . . ?
C13 C14 C9 120.5(2) . . ?
N3 C15 C16 107.0(2) . . ?
N3 C15 C11 121.6(2) . . ?
C16 C15 C11 129.7(2) . . ?
C15 C16 C17 107.8(2) . . ?
C18 C17 C16 108.1(2) . . ?
N3 C18 C17 106.7(2) . . ?
N3 C18 C19 121.8(2) . . ?
C17 C18 C19 131.4(2) . . ?
C20 C19 C18 123.8(2) . . ?
C20 C19 C71 117.6(2) . . ?
C18 C19 C71 118.4(2) . . ?
C19 C20 N4 124.4(2) . . ?
C19 C20 C21 126.0(3) . . ?
N4 C20 C21 109.4(2) . . ?
C22 C21 C20 106.9(3) . . ?
C21 C22 C23 106.6(2) . . ?
N4 C23 C22 111.4(2) . . ?
N4 C23 C24 123.4(2) . . ?
C22 C23 C24 125.2(2) . . ?
C29 C24 C25 116.2(2) . . ?
C29 C24 C23 123.4(2) . . ?
C25 C24 C23 120.4(2) . . ?
C26 C25 C24 124.2(3) . . ?
C25 C26 C27 118.0(2) . . ?
C25 C26 C63 121.6(3) . . ?
C27 C26 C63 120.4(3) . . ?
C26 C27 C28 120.4(3) . . ?
C27 C28 C29 120.1(2) . . ?
C27 C28 C31 132.9(2) . . ?
C29 C28 C31 106.8(2) . . ?
N5 C29 C24 129.4(2) . . ?
N5 C29 C28 109.2(2) . . ?
C24 C29 C28 121.2(2) . . ?
N5 C30 C35 131.3(2) . . ?
N5 C30 C31 109.6(2) . . ?
C35 C30 C31 119.1(2) . . ?
C32 C31 C30 121.1(2) . . ?
C32 C31 C28 132.8(2) . . ?
C30 C31 C28 106.2(2) . . ?
C33 C32 C31 119.8(2) . . ?
C32 C33 C34 119.6(2) . . ?
C35 C34 C33 120.8(2) . . ?
C35 C34 C36 106.1(2) . . ?
C33 C34 C36 133.1(2) . . ?
N6 C35 C30 130.8(2) . . ?
N6 C35 C34 109.7(2) . . ?
C30 C35 C34 119.5(2) . . ?
C41 C36 C37 119.9(2) . . ?
C41 C36 C34 133.1(2) . . ?
C37 C36 C34 107.0(2) . . ?
N6 C37 C38 129.9(2) . . ?
N6 C37 C36 108.9(2) . . ?
C38 C37 C36 121.2(2) . . ?
C39 C38 C37 116.7(2) . . ?
C39 C38 C42 120.7(2) . . ?
C37 C38 C42 122.3(2) . . ?
C38 C39 C40 123.6(2) . . ?
C41 C40 C39 117.9(2) . . ?
C41 C40 C67 120.4(2) . . ?
C39 C40 C67 121.4(2) . . ?
C40 C41 C36 120.6(2) . . ?
N7 C42 C43 106.7(2) . . ?
N7 C42 C38 122.4(2) . . ?
C43 C42 C38 130.2(2) . . ?
C42 C43 C44 108.1(2) . . ?
C45 C44 C43 108.3(2) . . ?
N7 C45 C44 106.1(2) . . ?
N7 C45 C46 123.8(2) . . ?
C44 C45 C46 130.0(2) . . ?
C47 C46 C45 123.2(2) . . ?
C47 C46 C80 121.2(2) . . ?
C45 C46 C80 115.6(2) . . ?
C46 C47 N8 123.2(2) . . ?
C46 C47 C48 127.4(2) . . ?
N8 C47 C48 109.4(2) . . ?
C49 C48 C47 106.7(2) . . ?
C48 C49 C50 106.6(2) . . ?
N8 C50 C51 121.9(2) . . ?
N8 C50 C49 111.4(2) . . ?
C51 C50 C49 126.7(2) . . ?
C52 C51 C1 116.2(2) . . ?
C52 C51 C50 122.0(2) . . ?
C1 C51 C50 121.8(2) . . ?
C51 C52 C53 124.0(2) . . ?
C54 C53 C52 117.8(2) . . ?
C54 C53 C55 122.0(2) . . ?
C52 C53 C55 120.1(2) . . ?
C53 C54 C2 120.6(2) . . ?
C58 C55 C53 111.8(2) . . ?
C58 C55 C57 107.5(2) . . ?
C53 C55 C57 111.0(2) . . ?
C58 C55 C56 108.8(3) . . ?
C53 C55 C56 108.3(2) . . ?
C57 C55 C56 109.3(2) . . ?
C61' C60 C59' 120.7(17) . . ?
C61' C60 C13 117.1(8) . . ?
C59' C60 C13 115.1(11) . . ?
C62 C60 C13 112.4(3) . . ?
C62 C60 C59 110.9(4) . . ?
C13 C60 C59 112.4(4) . . ?
C62 C60 C61 107.4(4) . . ?
C13 C60 C61 106.6(3) . . ?
C59 C60 C61 106.7(4) . . ?
C61' C60 C62' 103.8(16) . . ?
C59' C60 C62' 91(2) . . ?
C13 C60 C62' 101.8(8) . . ?
C66 C63 C65 114.4(6) . . ?
C64' C63 C26 119.7(6) . . ?
C66 C63 C26 116.1(5) . . ?
C65 C63 C26 109.5(3) . . ?
C64' C63 C66' 123.5(13) . . ?
C26 C63 C66' 105.0(9) . . ?
C66 C63 C64 104.9(5) . . ?
C65 C63 C64 102.1(4) . . ?
C26 C63 C64 108.6(3) . . ?
C64' C63 C65' 109.2(9) . . ?
C26 C63 C65' 101.2(4) . . ?
C66' C63 C65' 92.8(13) . . ?
C69 C67 C70 108.3(2) . . ?
C69 C67 C40 111.6(2) . . ?
C70 C67 C40 107.9(2) . . ?
C69 C67 C68 108.8(2) . . ?
C70 C67 C68 108.1(2) . . ?
C40 C67 C68 112.0(2) . . ?
C76 C71 C72 120.3(2) . . ?
C76 C71 C19 118.3(2) . . ?
C72 C71 C19 121.2(2) . . ?
C73 C72 C71 118.5(3) . . ?
C73 C72 C77 120.2(3) . . ?
C71 C72 C77 121.3(2) . . ?
C74 C73 C72 122.4(3) . . ?
C75 C74 C73 118.2(3) . . ?
C75 C74 C78 120.4(3) . . ?
C73 C74 C78 121.4(3) . . ?
C74 C75 C76 122.2(3) . . ?
C75 C76 C71 118.3(3) . . ?
C75 C76 C79 119.7(3) . . ?
C71 C76 C79 122.0(2) . . ?
C85 C80 C81 120.1(2) . . ?
C85 C80 C46 120.8(2) . . ?
C81 C80 C46 119.2(2) . . ?
C82 C81 C80 118.6(2) . . ?
C82 C81 C87 119.2(2) . . ?
C80 C81 C87 122.2(2) . . ?
C83 C82 C81 122.8(3) . . ?
C84 C83 C82 117.4(2) . . ?
C84 C83 C88 121.5(3) . . ?
C82 C83 C88 121.1(3) . . ?
C83 C84 C85 122.8(3) . . ?
C84 C85 C80 118.4(2) . . ?
C84 C85 C86 119.2(3) . . ?
C80 C85 C86 122.4(2) . . ?
C1 N1 C4 108.67(19) . . ?
C10 N2 C5 108.01(19) . . ?
C15 N3 C18 110.3(2) . . ?
C23 N4 C20 105.6(2) . . ?
C29 N5 C30 108.3(2) . . ?
C37 N6 C35 108.3(2) . . ?
C42 N7 C45 110.6(2) . . ?
C50 N8 C47 105.9(2) . . ?

loop_
_geom_bond_atom_site_label_1
_geom_bond_atom_site_label_2
_geom_bond_distance
_geom_bond_site_symmetry_2
_geom_bond_publ_flag
C1 N1 1.380(3) . ?
C1 C2 1.401(3) . ?
C1 C51 1.408(3) . ?
C2 C54 1.398(3) . ?
C2 C3 1.443(3) . ?
C3 C8 1.402(3) . ?
C3 C4 1.410(3) . ?
C4 N1 1.382(3) . ?
C4 C5 1.397(3) . ?
C5 N2 1.391(3) . ?
C5 C6 1.399(3) . ?
C6 C7 1.408(3) . ?
C6 C9 1.445(3) . ?
C7 C8 1.365(3) . ?
C9 C14 1.390(3) . ?
C9 C10 1.408(3) . ?
C10 N2 1.381(3) . ?
C10 C11 1.398(3) . ?
C11 C12 1.396(3) . ?
C11 C15 1.465(3) . ?
C12 C13 1.403(3) . ?
C13 C14 1.385(3) . ?
C13 C60 1.523(4) . ?
C15 N3 1.360(3) . ?
C15 C16 1.386(3) . ?
C16 C17 1.394(3) . ?
C17 C18 1.379(3) . ?
C18 N3 1.377(3) . ?
C18 C19 1.437(3) . ?
C19 C20 1.366(3) . ?
C19 C71 1.497(3) . ?
C20 N4 1.400(3) . ?
C20 C21 1.439(4) . ?
C21 C22 1.342(4) . ?
C22 C23 1.446(4) . ?
C23 N4 1.329(3) . ?
C23 C24 1.450(4) . ?
C24 C29 1.398(3) . ?
C24 C25 1.399(3) . ?
C25 C26 1.388(4) . ?
C26 C27 1.389(4) . ?
C26 C63 1.528(4) . ?
C27 C28 1.392(3) . ?
C28 C29 1.405(4) . ?
C28 C31 1.447(3) . ?
C29 N5 1.383(3) . ?
C30 N5 1.386(3) . ?
C30 C35 1.395(3) . ?
C30 C31 1.403(3) . ?
C31 C32 1.400(4) . ?
C32 C33 1.374(3) . ?
C33 C34 1.410(3) . ?
C34 C35 1.399(4) . ?
C34 C36 1.444(3) . ?
C35 N6 1.384(3) . ?
C36 C41 1.392(3) . ?
C36 C37 1.407(3) . ?
C37 N6 1.382(3) . ?
C37 C38 1.400(3) . ?
C38 C39 1.392(3) . ?
C38 C42 1.461(3) . ?
C39 C40 1.405(3) . ?
C40 C41 1.386(3) . ?
C40 C67 1.531(3) . ?
C42 N7 1.364(3) . ?
C42 C43 1.372(3) . ?
C43 C44 1.392(3) . ?
C44 C45 1.376(3) . ?
C45 N7 1.374(3) . ?
C45 C46 1.447(3) . ?
C46 C47 1.363(3) . ?
C46 C80 1.491(3) . ?
C47 N8 1.402(3) . ?
C47 C48 1.450(3) . ?
C48 C49 1.343(4) . ?
C49 C50 1.459(3) . ?
C50 N8 1.324(3) . ?
C50 C51 1.454(3) . ?
C51 C52 1.393(3) . ?
C52 C53 1.405(3) . ?
C53 C54 1.388(3) . ?
C53 C55 1.528(3) . ?
C55 C58 1.527(4) . ?
C55 C57 1.531(4) . ?
C55 C56 1.534(4) . ?
C60 C61' 1.344(19) . ?
C60 C59' 1.35(3) . ?
C60 C62 1.499(6) . ?
C60 C59 1.529(8) . ?
C60 C61 1.573(6) . ?
C60 C62' 1.75(2) . ?
C63 C64' 1.271(13) . ?
C63 C66 1.451(10) . ?
C63 C65 1.520(6) . ?
C63 C66' 1.60(3) . ?
C63 C64 1.619(6) . ?
C63 C65' 1.808(12) . ?
C67 C69 1.516(4) . ?
C67 C70 1.530(4) . ?
C67 C68 1.532(4) . ?
C71 C76 1.404(4) . ?
C71 C72 1.405(4) . ?
C72 C73 1.382(4) . ?
C72 C77 1.509(4) . ?
C73 C74 1.380(4) . ?
C74 C75 1.378(4) . ?
C74 C78 1.512(4) . ?
C75 C76 1.392(4) . ?
C76 C79 1.508(4) . ?
C80 C85 1.399(4) . ?
C80 C81 1.404(4) . ?
C81 C82 1.386(4) . ?
C81 C87 1.501(4) . ?
C82 C83 1.381(4) . ?
C83 C84 1.376(4) . ?
C83 C88 1.505(4) . ?
C84 C85 1.396(4) . ?
C85 C86 1.506(4) . ?

loop_
_geom_torsion_atom_site_label_1
_geom_torsion_atom_site_label_2
_geom_torsion_atom_site_label_3
_geom_torsion_atom_site_label_4
_geom_torsion
_geom_torsion_site_symmetry_1
_geom_torsion_site_symmetry_2
_geom_torsion_site_symmetry_3
_geom_torsion_site_symmetry_4
_geom_torsion_publ_flag
N1 C1 C2 C54 179.3(2) . . . . ?
C51 C1 C2 C54 1.8(4) . . . . ?
N1 C1 C2 C3 -1.0(3) . . . . ?
C51 C1 C2 C3 -178.5(2) . . . . ?
C54 C2 C3 C8 2.0(5) . . . . ?
C1 C2 C3 C8 -177.6(3) . . . . ?
C54 C2 C3 C4 -179.3(3) . . . . ?
C1 C2 C3 C4 1.1(3) . . . . ?
C8 C3 C4 N1 178.1(2) . . . . ?
C2 C3 C4 N1 -0.8(3) . . . . ?
C8 C3 C4 C5 -2.1(4) . . . . ?
C2 C3 C4 C5 179.1(2) . . . . ?
N1 C4 C5 N2 4.6(5) . . . . ?
C3 C4 C5 N2 -175.2(2) . . . . ?
N1 C4 C5 C6 -175.4(2) . . . . ?
C3 C4 C5 C6 4.8(4) . . . . ?
N2 C5 C6 C7 175.5(2) . . . . ?
C4 C5 C6 C7 -4.5(4) . . . . ?
N2 C5 C6 C9 -4.6(3) . . . . ?
C4 C5 C6 C9 175.4(2) . . . . ?
C5 C6 C7 C8 1.2(4) . . . . ?
C9 C6 C7 C8 -178.6(3) . . . . ?
C6 C7 C8 C3 1.6(4) . . . . ?
C4 C3 C8 C7 -1.1(4) . . . . ?
C2 C3 C8 C7 177.3(3) . . . . ?
C5 C6 C9 C14 -175.3(3) . . . . ?
C7 C6 C9 C14 4.5(5) . . . . ?
C5 C6 C9 C10 3.5(3) . . . . ?
C7 C6 C9 C10 -176.6(3) . . . . ?
C14 C9 C10 N2 177.8(2) . . . . ?
C6 C9 C10 N2 -1.2(3) . . . . ?
C14 C9 C10 C11 -1.6(4) . . . . ?
C6 C9 C10 C11 179.4(2) . . . . ?
N2 C10 C11 C12 -175.6(2) . . . . ?
C9 C10 C11 C12 3.7(3) . . . . ?
N2 C10 C11 C15 11.1(4) . . . . ?
C9 C10 C11 C15 -169.6(2) . . . . ?
C10 C11 C12 C13 -3.0(4) . . . . ?
C15 C11 C12 C13 170.6(2) . . . . ?
C11 C12 C13 C14 0.1(4) . . . . ?
C11 C12 C13 C60 178.8(3) . . . . ?
C12 C13 C14 C9 2.2(4) . . . . ?
C60 C13 C14 C9 -176.5(3) . . . . ?
C10 C9 C14 C13 -1.5(4) . . . . ?
C6 C9 C14 C13 177.2(3) . . . . ?
C12 C11 C15 N3 41.1(3) . . . . ?
C10 C11 C15 N3 -145.8(2) . . . . ?
C12 C11 C15 C16 -122.4(3) . . . . ?
C10 C11 C15 C16 50.8(4) . . . . ?
N3 C15 C16 C17 -2.0(3) . . . . ?
C11 C15 C16 C17 163.3(2) . . . . ?
C15 C16 C17 C18 1.6(3) . . . . ?
C16 C17 C18 N3 -0.6(3) . . . . ?
C16 C17 C18 C19 -177.2(3) . . . . ?
N3 C18 C19 C20 15.7(4) . . . . ?
C17 C18 C19 C20 -168.1(3) . . . . ?
N3 C18 C19 C71 -158.7(2) . . . . ?
C17 C18 C19 C71 17.4(4) . . . . ?
C18 C19 C20 N4 7.1(4) . . . . ?
C71 C19 C20 N4 -178.4(2) . . . . ?
C18 C19 C20 C21 -168.6(3) . . . . ?
C71 C19 C20 C21 5.9(4) . . . . ?
C19 C20 C21 C22 174.2(3) . . . . ?
N4 C20 C21 C22 -2.0(3) . . . . ?
C20 C21 C22 C23 2.1(3) . . . . ?
C21 C22 C23 N4 -1.6(3) . . . . ?
C21 C22 C23 C24 178.0(3) . . . . ?
N4 C23 C24 C29 26.6(4) . . . . ?
C22 C23 C24 C29 -153.0(3) . . . . ?
N4 C23 C24 C25 -155.8(3) . . . . ?
C22 C23 C24 C25 24.6(4) . . . . ?
C29 C24 C25 C26 -0.2(4) . . . . ?
C23 C24 C25 C26 -177.9(3) . . . . ?
C24 C25 C26 C27 0.8(4) . . . . ?
C24 C25 C26 C63 178.3(3) . . . . ?
C25 C26 C27 C28 -0.9(4) . . . . ?
C63 C26 C27 C28 -178.5(3) . . . . ?
C26 C27 C28 C29 0.4(4) . . . . ?
C26 C27 C28 C31 174.4(3) . . . . ?
C25 C24 C29 N5 -173.3(2) . . . . ?
C23 C24 C29 N5 4.4(4) . . . . ?
C25 C24 C29 C28 -0.3(4) . . . . ?
C23 C24 C29 C28 177.3(2) . . . . ?
C27 C28 C29 N5 174.4(2) . . . . ?
C31 C28 C29 N5 -1.0(3) . . . . ?
C27 C28 C29 C24 0.2(4) . . . . ?
C31 C28 C29 C24 -175.2(2) . . . . ?
N5 C30 C31 C32 178.6(2) . . . . ?
C35 C30 C31 C32 -4.6(4) . . . . ?
N5 C30 C31 C28 -2.7(3) . . . . ?
C35 C30 C31 C28 174.1(2) . . . . ?
C27 C28 C31 C32 6.1(5) . . . . ?
C29 C28 C31 C32 -179.3(3) . . . . ?
C27 C28 C31 C30 -172.4(3) . . . . ?
C29 C28 C31 C30 2.2(3) . . . . ?
C30 C31 C32 C33 2.2(4) . . . . ?
C28 C31 C32 C33 -176.1(3) . . . . ?
C31 C32 C33 C34 1.3(4) . . . . ?
C32 C33 C34 C35 -2.2(4) . . . . ?
C32 C33 C34 C36 175.8(3) . . . . ?
N5 C30 C35 N6 1.9(5) . . . . ?
C31 C30 C35 N6 -174.0(3) . . . . ?
N5 C30 C35 C34 179.5(2) . . . . ?
C31 C30 C35 C34 3.6(4) . . . . ?
C33 C34 C35 N6 177.9(2) . . . . ?
C36 C34 C35 N6 -0.7(3) . . . . ?
C33 C34 C35 C30 -0.2(4) . . . . ?
C36 C34 C35 C30 -178.7(2) . . . . ?
C35 C34 C36 C41 178.1(3) . . . . ?
C33 C34 C36 C41 -0.1(5) . . . . ?
C35 C34 C36 C37 0.3(3) . . . . ?
C33 C34 C36 C37 -178.0(3) . . . . ?
C41 C36 C37 N6 -178.0(2) . . . . ?
C34 C36 C37 N6 0.2(3) . . . . ?
C41 C36 C37 C38 1.8(4) . . . . ?
C34 C36 C37 C38 -180.0(2) . . . . ?
N6 C37 C38 C39 178.9(2) . . . . ?
C36 C37 C38 C39 -0.8(4) . . . . ?
N6 C37 C38 C42 5.4(4) . . . . ?
C36 C37 C38 C42 -174.3(2) . . . . ?
C37 C38 C39 C40 -1.0(4) . . . . ?
C42 C38 C39 C40 172.7(2) . . . . ?
C38 C39 C40 C41 1.7(4) . . . . ?
C38 C39 C40 C67 -171.6(2) . . . . ?
C39 C40 C41 C36 -0.7(4) . . . . ?
C67 C40 C41 C36 172.7(2) . . . . ?
C37 C36 C41 C40 -1.0(4) . . . . ?
C34 C36 C41 C40 -178.7(3) . . . . ?
C39 C38 C42 N7 37.2(4) . . . . ?
C37 C38 C42 N7 -149.5(2) . . . . ?
C39 C38 C42 C43 -131.8(3) . . . . ?
C37 C38 C42 C43 41.5(4) . . . . ?
N7 C42 C43 C44 -3.8(3) . . . . ?
C38 C42 C43 C44 166.5(3) . . . . ?
C42 C43 C44 C45 3.2(3) . . . . ?
C43 C44 C45 N7 -1.2(3) . . . . ?
C43 C44 C45 C46 -177.0(3) . . . . ?
N7 C45 C46 C47 34.3(4) . . . . ?
C44 C45 C46 C47 -150.6(3) . . . . ?
N7 C45 C46 C80 -143.3(2) . . . . ?
C44 C45 C46 C80 31.9(4) . . . . ?
C45 C46 C47 N8 11.0(4) . . . . ?
C80 C46 C47 N8 -171.6(2) . . . . ?
C45 C46 C47 C48 -166.4(3) . . . . ?
C80 C46 C47 C48 11.0(4) . . . . ?
C46 C47 C48 C49 175.6(3) . . . . ?
N8 C47 C48 C49 -2.1(3) . . . . ?
C47 C48 C49 C50 1.9(3) . . . . ?
C48 C49 C50 N8 -1.2(3) . . . . ?
C48 C49 C50 C51 178.5(3) . . . . ?
N1 C1 C51 C52 -177.2(2) . . . . ?
C2 C1 C51 C52 -0.2(4) . . . . ?
N1 C1 C51 C50 5.7(4) . . . . ?
C2 C1 C51 C50 -177.4(2) . . . . ?
N8 C50 C51 C52 -151.9(2) . . . . ?
C49 C50 C51 C52 28.4(4) . . . . ?
N8 C50 C51 C1 25.0(4) . . . . ?
C49 C50 C51 C1 -154.7(3) . . . . ?
C1 C51 C52 C53 -1.4(4) . . . . ?
C50 C51 C52 C53 175.8(2) . . . . ?
C51 C52 C53 C54 1.3(4) . . . . ?
C51 C52 C53 C55 -175.3(2) . . . . ?
C52 C53 C54 C2 0.3(4) . . . . ?
C55 C53 C54 C2 176.9(2) . . . . ?
C1 C2 C54 C53 -1.8(4) . . . . ?
C3 C2 C54 C53 178.6(3) . . . . ?
C54 C53 C55 C58 16.8(4) . . . . ?
C52 C53 C55 C58 -166.7(3) . . . . ?
C54 C53 C55 C57 137.0(3) . . . . ?
C52 C53 C55 C57 -46.5(3) . . . . ?
C54 C53 C55 C56 -103.1(3) . . . . ?
C52 C53 C55 C56 73.4(3) . . . . ?
C14 C13 C60 C61' 51.7(18) . . . . ?
C12 C13 C60 C61' -127.0(18) . . . . ?
C14 C13 C60 C59' -157(2) . . . . ?
C12 C13 C60 C59' 24(2) . . . . ?
C14 C13 C60 C62 -15.1(5) . . . . ?
C12 C13 C60 C62 166.3(4) . . . . ?
C14 C13 C60 C59 -141.1(4) . . . . ?
C12 C13 C60 C59 40.3(5) . . . . ?
C14 C13 C60 C61 102.4(3) . . . . ?
C12 C13 C60 C61 -76.3(4) . . . . ?
C14 C13 C60 C62' -60.6(14) . . . . ?
C12 C13 C60 C62' 120.7(14) . . . . ?
C25 C26 C63 C64' -178.9(10) . . . . ?
C27 C26 C63 C64' -1.4(11) . . . . ?
C25 C26 C63 C66 15.5(7) . . . . ?
C27 C26 C63 C66 -167.0(6) . . . . ?
C25 C26 C63 C65 -115.9(4) . . . . ?
C27 C26 C63 C65 61.6(5) . . . . ?
C25 C26 C63 C66' 37.0(13) . . . . ?
C27 C26 C63 C66' -145.5(13) . . . . ?
C25 C26 C63 C64 133.4(3) . . . . ?
C27 C26 C63 C64 -49.1(4) . . . . ?
C25 C26 C63 C65' -59.0(5) . . . . ?
C27 C26 C63 C65' 118.5(5) . . . . ?
C41 C40 C67 C69 41.2(3) . . . . ?
C39 C40 C67 C69 -145.7(3) . . . . ?
C41 C40 C67 C70 -77.7(3) . . . . ?
C39 C40 C67 C70 95.4(3) . . . . ?
C41 C40 C67 C68 163.5(2) . . . . ?
C39 C40 C67 C68 -23.4(3) . . . . ?
C20 C19 C71 C76 -75.3(3) . . . . ?
C18 C19 C71 C76 99.5(3) . . . . ?
C20 C19 C71 C72 100.4(3) . . . . ?
C18 C19 C71 C72 -84.8(3) . . . . ?
C76 C71 C72 C73 1.1(4) . . . . ?
C19 C71 C72 C73 -174.5(2) . . . . ?
C76 C71 C72 C77 179.3(3) . . . . ?
C19 C71 C72 C77 3.7(4) . . . . ?
C71 C72 C73 C74 -0.2(4) . . . . ?
C77 C72 C73 C74 -178.5(3) . . . . ?
C72 C73 C74 C75 -0.7(5) . . . . ?
C72 C73 C74 C78 -179.3(3) . . . . ?
C73 C74 C75 C76 0.8(4) . . . . ?
C78 C74 C75 C76 179.3(3) . . . . ?
C74 C75 C76 C71 0.1(4) . . . . ?
C74 C75 C76 C79 178.9(3) . . . . ?
C72 C71 C76 C75 -1.0(4) . . . . ?
C19 C71 C76 C75 174.7(2) . . . . ?
C72 C71 C76 C79 -179.8(2) . . . . ?
C19 C71 C76 C79 -4.1(4) . . . . ?
C47 C46 C80 C85 69.9(3) . . . . ?
C45 C46 C80 C85 -112.5(3) . . . . ?
C47 C46 C80 C81 -111.6(3) . . . . ?
C45 C46 C80 C81 66.0(3) . . . . ?
C85 C80 C81 C82 -0.2(4) . . . . ?
C46 C80 C81 C82 -178.7(2) . . . . ?
C85 C80 C81 C87 -179.4(2) . . . . ?
C46 C80 C81 C87 2.1(4) . . . . ?
C80 C81 C82 C83 1.0(4) . . . . ?
C87 C81 C82 C83 -179.7(2) . . . . ?
C81 C82 C83 C84 -0.9(4) . . . . ?
C81 C82 C83 C88 178.5(2) . . . . ?
C82 C83 C84 C85 -0.1(4) . . . . ?
C88 C83 C84 C85 -179.5(2) . . . . ?
C83 C84 C85 C80 0.9(4) . . . . ?
C83 C84 C85 C86 179.5(3) . . . . ?
C81 C80 C85 C84 -0.7(4) . . . . ?
C46 C80 C85 C84 177.7(2) . . . . ?
C81 C80 C85 C86 -179.3(2) . . . . ?
C46 C80 C85 C86 -0.8(4) . . . . ?
C2 C1 N1 C4 0.5(3) . . . . ?
C51 C1 N1 C4 177.8(3) . . . . ?
C5 C4 N1 C1 -179.6(3) . . . . ?
C3 C4 N1 C1 0.2(3) . . . . ?
C11 C10 N2 C5 177.6(2) . . . . ?
C9 C10 N2 C5 -1.7(3) . . . . ?
C4 C5 N2 C10 -176.0(3) . . . . ?
C6 C5 N2 C10 4.0(3) . . . . ?
C16 C15 N3 C18 1.6(3) . . . . ?
C11 C15 N3 C18 -165.1(2) . . . . ?
C17 C18 N3 C15 -0.6(3) . . . . ?
C19 C18 N3 C15 176.3(2) . . . . ?
C22 C23 N4 C20 0.4(3) . . . . ?
C24 C23 N4 C20 -179.3(2) . . . . ?
C19 C20 N4 C23 -175.3(2) . . . . ?
C21 C20 N4 C23 1.0(3) . . . . ?
C24 C29 N5 C30 173.0(3) . . . . ?
C28 C29 N5 C30 -0.7(3) . . . . ?
C35 C30 N5 C29 -174.1(3) . . . . ?
C31 C30 N5 C29 2.1(3) . . . . ?
C38 C37 N6 C35 179.6(2) . . . . ?
C36 C37 N6 C35 -0.7(3) . . . . ?
C30 C35 N6 C37 178.6(3) . . . . ?
C34 C35 N6 C37 0.8(3) . . . . ?
C43 C42 N7 C45 3.1(3) . . . . ?
C38 C42 N7 C45 -168.1(2) . . . . ?
C44 C45 N7 C42 -1.1(3) . . . . ?
C46 C45 N7 C42 175.0(2) . . . . ?
C51 C50 N8 C47 -179.8(2) . . . . ?
C49 C50 N8 C47 -0.1(3) . . . . ?
C46 C47 N8 C50 -176.5(2) . . . . ?
C48 C47 N8 C50 1.3(3) . . . . ?
